data_4120766
loop_
_publ_author_name
'Tatsuki Morimoto'
'Chiaki Nishiura'
'Marina Tanaka'
'Jana Rohacova'
'Yuki Nakagawa'
'Yusuke Funada'
'Kazuhide Koike'
'Youhei Yamamoto'
'Sayaka Shishido'
'Tatsuhiro Kojima'
'Takuro Saeki'
'Tomoji Ozeki'
'Osamu Ishitani'

_publ_section_title
;
 Ring-Shaped Re(I) Multinuclear Complexes with Unique Photofunctional
 Properties
;
_journal_name_full 'Journal of the American Chemical Society'
_journal_page_first 13266
_journal_page_last 13269
_journal_paper_doi 10.1021/ja406144h
_journal_volume 135
_journal_year 2013
_chemical_formula_moiety 'C80 H72 N4 O4 P4 Re2 2+, (F6 P -)2, 2(C2 H3 N)'
_chemical_formula_sum 'C84 H78 F12 N6 O4 P6 Re2'
_chemical_formula_weight 2021.74
_chemical_name_systematic
;
 ?
;
_space_group_IT_number 2
_symmetry_cell_setting triclinic
_symmetry_space_group_name_Hall '-P 1'
_symmetry_space_group_name_H-M 'P -1'
_atom_sites_solution_hydrogens geom
_atom_sites_solution_primary direct
_atom_sites_solution_secondary difmap
_audit_creation_method SHELXL-97
_cell_angle_alpha 100.234(1)
_cell_angle_beta 93.668(1)
_cell_angle_gamma 112.633(1)
_cell_formula_units_Z 1
_cell_length_a 11.0295(2)
_cell_length_b 12.7894(2)
_cell_length_c 16.0576(3)
_cell_measurement_reflns_used 6434
_cell_measurement_temperature 123(2)
_cell_measurement_theta_max 29.40
_cell_measurement_theta_min 1.95
_cell_volume 2035.44(6)
_computing_cell_refinement HKL2000
_computing_data_collection CrystalClear
_computing_data_reduction HKL2000
_computing_structure_refinement 'SHELXL-97 (Sheldrick, 1997)'
_computing_structure_solution 'SHELXS-97 (Sheldrick, 1990)'
_diffrn_ambient_temperature 123(2)
_diffrn_measured_fraction_theta_full 0.995
_diffrn_measured_fraction_theta_max 0.969
_diffrn_measurement_device_type 'Rigaku Mercury CCD'
_diffrn_measurement_method 'oscillation, \w scans'
_diffrn_radiation_monochromator graphite
_diffrn_radiation_source 'Rigaku UltraX18 rotating anode'
_diffrn_radiation_type MoK\a
_diffrn_radiation_wavelength 0.71073
_diffrn_reflns_av_R_equivalents 0.0529
_diffrn_reflns_av_sigmaI/netI 0.0618
_diffrn_reflns_limit_h_max 14
_diffrn_reflns_limit_h_min -15
_diffrn_reflns_limit_k_max 17
_diffrn_reflns_limit_k_min -14
_diffrn_reflns_limit_l_max 16
_diffrn_reflns_limit_l_min -22
_diffrn_reflns_number 19512
_diffrn_reflns_theta_full 25.25
_diffrn_reflns_theta_max 29.40
_diffrn_reflns_theta_min 1.95
_diffrn_standards_number 0
_exptl_absorpt_coefficient_mu 3.171
_exptl_absorpt_correction_T_max 0.6190
_exptl_absorpt_correction_T_min 0.5725
_exptl_absorpt_correction_type multi-scan
_exptl_absorpt_process_details
;
[c.f. r.h. blessing, acta cryst. (1995), a51, 33-38]
;
_exptl_crystal_colour orange
_exptl_crystal_density_diffrn 1.649
_exptl_crystal_description prism
_exptl_crystal_F_000 1004
_exptl_crystal_size_max 0.20
_exptl_crystal_size_mid 0.20
_exptl_crystal_size_min 0.10
_refine_diff_density_max 2.338
_refine_diff_density_min -2.432
_refine_diff_density_rms 0.146
_refine_ls_extinction_method none
_refine_ls_goodness_of_fit_ref 1.017
_refine_ls_hydrogen_treatment constr
_refine_ls_matrix_type full
_refine_ls_number_parameters 514
_refine_ls_number_reflns 10897
_refine_ls_number_restraints 0
_refine_ls_restrained_S_all 1.017
_refine_ls_R_factor_all 0.0400
_refine_ls_R_factor_gt 0.0381
_refine_ls_shift/su_max 0.001
_refine_ls_shift/su_mean 0.000
_refine_ls_structure_factor_coef Fsqd
_refine_ls_weighting_details 'calc w=1/[\s^2^(Fo^2^)+(0.0524P)^2^] where P=(Fo^2^+2Fc^2^)/3'
_refine_ls_weighting_scheme calc
_refine_ls_wR_factor_gt 0.0956
_refine_ls_wR_factor_ref 0.0969
_reflns_number_gt 10095
_reflns_number_total 10897
_reflns_threshold_expression >2\s(I)
_cod_data_source_file ja406144h_si_003_1.cif
_cod_data_source_block R2b
_cod_database_code 4120766

loop_
_symmetry_equiv_pos_as_xyz
'x, y, z'
'-x, -y, -z'

loop_
_atom_site_label
_atom_site_type_symbol
_atom_site_fract_x
_atom_site_fract_y
_atom_site_fract_z
_atom_site_U_iso_or_equiv
_atom_site_adp_type
_atom_site_occupancy
_atom_site_symmetry_multiplicity
_atom_site_calc_flag
_atom_site_refinement_flags
Re1 Re 0.056973(10) -0.077489(8) 0.185292(7) 0.02050(5) Uani 1 1 d .
P1 P -0.03562(8) 0.05045(7) 0.26072(5) 0.02151(15) Uani 1 1 d .
P2 P -0.12289(8) 0.22417(7) -0.10595(5) 0.02082(15) Uani 1 1 d .
C1 C 0.1988(3) 0.0531(3) 0.1605(2) 0.0229(6) Uani 1 1 d .
O1 O 0.2803(2) 0.13179(19) 0.14401(16) 0.0301(5) Uani 1 1 d .
C2 C -0.0477(3) -0.0853(3) 0.0836(2) 0.0230(6) Uani 1 1 d .
O2 O -0.1171(2) -0.0957(2) 0.02319(15) 0.0277(5) Uani 1 1 d .
N1 N -0.0962(3) -0.2193(2) 0.22321(19) 0.0264(6) Uani 1 1 d .
N2 N 0.1499(3) -0.0980(2) 0.30105(17) 0.0256(5) Uani 1 1 d .
C3 C -0.2190(4) -0.2781(3) 0.1790(3) 0.0368(8) Uani 1 1 d .
H3 H -0.2398 -0.2585 0.1272 0.044 Uiso 1 1 calc R
C4 C -0.3159(4) -0.3658(3) 0.2061(3) 0.0493(11) Uani 1 1 d .
H4 H -0.4019 -0.4061 0.1736 0.059 Uiso 1 1 calc R
C5 C -0.2853(5) -0.3942(4) 0.2822(3) 0.0528(12) Uani 1 1 d .
H5 H -0.3506 -0.4540 0.3023 0.063 Uiso 1 1 calc R
C6 C -0.1619(5) -0.3363(3) 0.3273(3) 0.0432(9) Uani 1 1 d .
H6 H -0.1401 -0.3551 0.3793 0.052 Uiso 1 1 calc R
C7 C -0.0664(4) -0.2484(3) 0.2966(2) 0.0328(7) Uani 1 1 d .
C8 C 0.0715(4) -0.1816(3) 0.3402(2) 0.0322(7) Uani 1 1 d .
C9 C 0.1232(5) -0.2033(3) 0.4134(3) 0.0454(10) Uani 1 1 d .
H9 H 0.0672 -0.2604 0.4404 0.054 Uiso 1 1 calc R
C10 C 0.2553(5) -0.1425(4) 0.4468(3) 0.0537(12) Uani 1 1 d .
H10 H 0.2909 -0.1560 0.4973 0.064 Uiso 1 1 calc R
C11 C 0.3362(5) -0.0600(4) 0.4049(3) 0.0455(10) Uani 1 1 d .
H11 H 0.4284 -0.0187 0.4251 0.055 Uiso 1 1 calc R
C12 C 0.2791(4) -0.0401(3) 0.3337(2) 0.0331(8) Uani 1 1 d .
H12 H 0.3338 0.0174 0.3064 0.040 Uiso 1 1 calc R
C13 C -0.1635(4) -0.0217(3) 0.3236(2) 0.0281(7) Uani 1 1 d .
C14 C -0.2982(4) -0.0723(4) 0.2909(3) 0.0389(9) Uani 1 1 d .
H14 H -0.3270 -0.0637 0.2365 0.047 Uiso 1 1 calc R
C15 C -0.3905(4) -0.1353(4) 0.3378(3) 0.0481(10) Uani 1 1 d .
H15 H -0.4823 -0.1686 0.3154 0.058 Uiso 1 1 calc R
C16 C -0.3507(5) -0.1496(4) 0.4156(3) 0.0522(11) Uani 1 1 d .
H16 H -0.4146 -0.1934 0.4468 0.063 Uiso 1 1 calc R
C17 C -0.2185(5) -0.1007(4) 0.4487(3) 0.0464(10) Uani 1 1 d .
H17 H -0.1910 -0.1104 0.5030 0.056 Uiso 1 1 calc R
C18 C -0.1243(4) -0.0369(3) 0.4029(2) 0.0374(8) Uani 1 1 d .
H18 H -0.0328 -0.0037 0.4260 0.045 Uiso 1 1 calc R
C19 C 0.0699(3) 0.1850(3) 0.3367(2) 0.0238(6) Uani 1 1 d .
C20 C 0.0115(4) 0.2573(3) 0.3769(2) 0.0286(7) Uani 1 1 d .
H20 H -0.0821 0.2335 0.3674 0.034 Uiso 1 1 calc R
C21 C 0.0912(4) 0.3629(3) 0.4303(2) 0.0349(8) Uani 1 1 d .
H21 H 0.0516 0.4123 0.4561 0.042 Uiso 1 1 calc R
C22 C 0.2267(4) 0.3982(3) 0.4469(2) 0.0367(8) Uani 1 1 d .
H22 H 0.2799 0.4707 0.4842 0.044 Uiso 1 1 calc R
C23 C 0.2851(4) 0.3267(3) 0.4084(2) 0.0363(8) Uani 1 1 d .
H23 H 0.3784 0.3498 0.4199 0.044 Uiso 1 1 calc R
C24 C 0.2066(4) 0.2212(3) 0.3528(2) 0.0305(7) Uani 1 1 d .
H24 H 0.2471 0.1734 0.3257 0.037 Uiso 1 1 calc R
C25 C -0.0676(3) 0.3552(3) -0.1495(2) 0.0262(6) Uani 1 1 d .
C26 C 0.0597(4) 0.4400(3) -0.1249(2) 0.0301(7) Uani 1 1 d .
H26 H 0.1147 0.4375 -0.0780 0.036 Uiso 1 1 calc R
C27 C 0.1083(4) 0.5301(3) -0.1690(3) 0.0374(8) Uani 1 1 d .
H27 H 0.1963 0.5876 -0.1523 0.045 Uiso 1 1 calc R
C28 C 0.0278(4) 0.5348(3) -0.2366(3) 0.0405(9) Uani 1 1 d .
H28 H 0.0610 0.5950 -0.2669 0.049 Uiso 1 1 calc R
C29 C -0.1013(4) 0.4519(3) -0.2604(3) 0.0406(9) Uani 1 1 d .
H29 H -0.1573 0.4566 -0.3059 0.049 Uiso 1 1 calc R
C30 C -0.1493(4) 0.3609(3) -0.2173(2) 0.0312(7) Uani 1 1 d .
H30 H -0.2372 0.3033 -0.2341 0.037 Uiso 1 1 calc R
C31 C -0.2948(3) 0.1989(3) -0.0936(2) 0.0260(6) Uani 1 1 d .
C32 C -0.3936(4) 0.0876(3) -0.1065(2) 0.0320(7) Uani 1 1 d .
H32 H -0.3765 0.0227 -0.1322 0.038 Uiso 1 1 calc R
C33 C -0.5177(4) 0.0707(3) -0.0822(3) 0.0399(9) Uani 1 1 d .
H33 H -0.5844 -0.0058 -0.0904 0.048 Uiso 1 1 calc R
C34 C -0.5443(4) 0.1651(4) -0.0459(3) 0.0418(9) Uani 1 1 d .
H34 H -0.6281 0.1533 -0.0280 0.050 Uiso 1 1 calc R
C35 C -0.4485(4) 0.2762(4) -0.0359(3) 0.0415(9) Uani 1 1 d .
H35 H -0.4680 0.3408 -0.0133 0.050 Uiso 1 1 calc R
C36 C -0.3237(4) 0.2943(3) -0.0587(2) 0.0336(7) Uani 1 1 d .
H36 H -0.2579 0.3711 -0.0509 0.040 Uiso 1 1 calc R
C37 C -0.1255(3) 0.1013(3) 0.1885(2) 0.0240(6) Uani 1 1 d .
H37A H -0.1932 0.0330 0.1478 0.029 Uiso 1 1 calc R
H37B H -0.1728 0.1416 0.2226 0.029 Uiso 1 1 calc R
C38 C -0.0368(3) 0.1839(3) 0.1374(2) 0.0234(6) Uani 1 1 d .
H38A H 0.0064 0.2634 0.1736 0.028 Uiso 1 1 calc R
H38B H 0.0336 0.1583 0.1200 0.028 Uiso 1 1 calc R
C39 C -0.1212(3) 0.1843(3) 0.0580(2) 0.0247(6) Uani 1 1 d .
H39A H -0.1974 0.2007 0.0761 0.030 Uiso 1 1 calc R
H39B H -0.1572 0.1057 0.0202 0.030 Uiso 1 1 calc R
C40 C -0.0460(3) 0.2730(2) 0.0064(2) 0.0232(6) Uani 1 1 d .
H40A H 0.0478 0.2825 0.0103 0.028 Uiso 1 1 calc R
H40B H -0.0474 0.3492 0.0307 0.028 Uiso 1 1 calc R
P03 P 0.62755(10) 0.27289(9) 0.35519(7) 0.0358(2) Uani 1 1 d .
F01 F 0.4876(3) 0.2065(3) 0.2971(2) 0.0779(9) Uani 1 1 d .
F02 F 0.6066(4) 0.3895(2) 0.3651(2) 0.0803(10) Uani 1 1 d .
F03 F 0.6506(4) 0.1574(3) 0.3474(2) 0.0752(10) Uani 1 1 d .
F04 F 0.5570(3) 0.2493(3) 0.4368(2) 0.0780(10) Uani 1 1 d .
F05 F 0.7670(3) 0.3412(3) 0.4148(2) 0.0887(11) Uani 1 1 d .
F06 F 0.6978(4) 0.2953(3) 0.2733(2) 0.0825(10) Uani 1 1 d .
C41 C 0.3427(5) 0.4010(4) 0.2021(3) 0.0565(11) Uani 1 1 d .
C42 C 0.3302(4) 0.4069(3) 0.1120(3) 0.0477(10) Uani 1 1 d .
N3 N 0.3196(4) 0.4121(4) 0.0422(3) 0.0606(10) Uani 1 1 d .

loop_
_atom_site_aniso_label
_atom_site_aniso_U_11
_atom_site_aniso_U_22
_atom_site_aniso_U_33
_atom_site_aniso_U_23
_atom_site_aniso_U_13
_atom_site_aniso_U_12
Re1 0.02237(8) 0.02202(7) 0.01894(7) 0.00652(5) 0.00453(5) 0.00978(5)
P1 0.0242(4) 0.0251(3) 0.0184(4) 0.0071(3) 0.0052(3) 0.0120(3)
P2 0.0227(4) 0.0222(3) 0.0198(4) 0.0069(3) 0.0047(3) 0.0102(3)
C1 0.0239(15) 0.0245(13) 0.0196(14) 0.0020(11) 0.0009(12) 0.0106(12)
O1 0.0294(12) 0.0279(11) 0.0301(13) 0.0106(9) 0.0043(10) 0.0067(10)
C2 0.0255(15) 0.0225(13) 0.0235(15) 0.0058(11) 0.0081(12) 0.0112(12)
O2 0.0281(12) 0.0347(12) 0.0231(12) 0.0069(9) 0.0017(10) 0.0157(10)
N1 0.0279(14) 0.0213(11) 0.0327(16) 0.0088(11) 0.0136(12) 0.0102(11)
N2 0.0342(15) 0.0279(12) 0.0168(13) 0.0043(10) 0.0024(11) 0.0153(12)
C3 0.0332(19) 0.0279(15) 0.052(2) 0.0138(16) 0.0129(17) 0.0118(15)
C4 0.032(2) 0.0373(19) 0.080(3) 0.022(2) 0.018(2) 0.0098(17)
C5 0.051(3) 0.0374(19) 0.075(3) 0.024(2) 0.036(2) 0.0143(19)
C6 0.058(3) 0.0363(18) 0.041(2) 0.0195(17) 0.027(2) 0.0173(19)
C7 0.047(2) 0.0291(15) 0.0304(18) 0.0130(13) 0.0197(16) 0.0187(16)
C8 0.049(2) 0.0303(15) 0.0230(16) 0.0081(13) 0.0102(15) 0.0205(16)
C9 0.073(3) 0.041(2) 0.0267(19) 0.0151(16) 0.0070(19) 0.024(2)
C10 0.087(4) 0.055(2) 0.028(2) 0.0133(18) -0.006(2) 0.038(3)
C11 0.057(3) 0.048(2) 0.032(2) 0.0018(17) -0.0138(18) 0.029(2)
C12 0.040(2) 0.0344(17) 0.0263(18) 0.0052(14) -0.0006(15) 0.0184(16)
C13 0.0344(18) 0.0253(14) 0.0281(17) 0.0083(12) 0.0137(14) 0.0133(14)
C14 0.032(2) 0.051(2) 0.035(2) 0.0136(17) 0.0120(16) 0.0150(18)
C15 0.036(2) 0.049(2) 0.054(3) 0.013(2) 0.021(2) 0.0079(18)
C16 0.065(3) 0.043(2) 0.050(3) 0.0171(19) 0.039(2) 0.015(2)
C17 0.061(3) 0.051(2) 0.034(2) 0.0227(18) 0.022(2) 0.023(2)
C18 0.046(2) 0.0452(19) 0.0294(19) 0.0145(15) 0.0127(16) 0.0228(18)
C19 0.0305(16) 0.0236(13) 0.0189(14) 0.0056(11) 0.0056(12) 0.0119(13)
C20 0.0365(18) 0.0326(15) 0.0211(15) 0.0060(12) 0.0072(13) 0.0183(15)
C21 0.045(2) 0.0316(16) 0.0328(19) 0.0054(14) 0.0082(16) 0.0205(16)
C22 0.048(2) 0.0296(16) 0.0262(18) 0.0020(13) 0.0040(16) 0.0105(16)
C23 0.0326(19) 0.0380(18) 0.0326(19) 0.0033(15) 0.0029(15) 0.0104(15)
C24 0.0340(18) 0.0333(16) 0.0265(17) 0.0062(13) 0.0055(14) 0.0161(15)
C25 0.0349(17) 0.0266(14) 0.0241(16) 0.0092(12) 0.0101(13) 0.0172(13)
C26 0.0380(19) 0.0244(14) 0.0292(17) 0.0061(12) 0.0096(14) 0.0131(14)
C27 0.048(2) 0.0260(15) 0.039(2) 0.0086(14) 0.0168(17) 0.0141(16)
C28 0.063(3) 0.0343(17) 0.040(2) 0.0203(16) 0.0254(19) 0.0282(19)
C29 0.057(3) 0.049(2) 0.035(2) 0.0239(17) 0.0166(18) 0.034(2)
C30 0.0370(19) 0.0353(17) 0.0296(18) 0.0135(14) 0.0096(15) 0.0199(16)
C31 0.0237(15) 0.0338(15) 0.0254(16) 0.0102(12) 0.0052(12) 0.0151(13)
C32 0.0263(17) 0.0336(16) 0.038(2) 0.0116(15) 0.0031(14) 0.0124(14)
C33 0.0239(17) 0.046(2) 0.051(2) 0.0213(18) 0.0056(16) 0.0109(16)
C34 0.0273(18) 0.064(2) 0.040(2) 0.0184(19) 0.0110(16) 0.0208(18)
C35 0.036(2) 0.054(2) 0.041(2) 0.0058(18) 0.0092(17) 0.0274(19)
C36 0.0326(18) 0.0373(17) 0.0341(19) 0.0061(14) 0.0068(15) 0.0181(15)
C37 0.0245(15) 0.0294(14) 0.0212(15) 0.0078(12) 0.0055(12) 0.0129(12)
C38 0.0280(16) 0.0249(13) 0.0177(14) 0.0061(11) 0.0022(12) 0.0107(12)
C39 0.0268(15) 0.0266(14) 0.0220(15) 0.0076(12) 0.0037(12) 0.0113(12)
C40 0.0257(15) 0.0245(13) 0.0207(14) 0.0064(11) 0.0043(12) 0.0107(12)
P03 0.0295(5) 0.0417(5) 0.0412(6) 0.0179(4) 0.0104(4) 0.0151(4)
F01 0.0420(17) 0.092(2) 0.082(3) 0.0215(18) -0.0086(15) 0.0097(16)
F02 0.098(3) 0.0546(16) 0.107(3) 0.0360(18) 0.025(2) 0.0422(19)
F03 0.102(3) 0.0663(18) 0.076(2) 0.0134(16) 0.0116(19) 0.055(2)
F04 0.090(2) 0.118(3) 0.068(2) 0.057(2) 0.0486(18) 0.065(2)
F05 0.0462(18) 0.110(3) 0.083(3) -0.029(2) -0.0162(16) 0.0280(19)
F06 0.073(2) 0.109(3) 0.059(2) 0.0338(19) 0.0365(18) 0.018(2)
C41 0.050(3) 0.049(2) 0.058(3) 0.011(2) 0.005(2) 0.007(2)
C42 0.036(2) 0.0377(19) 0.060(3) 0.0053(19) 0.004(2) 0.0068(17)
N3 0.050(2) 0.062(2) 0.063(3) 0.014(2) 0.007(2) 0.015(2)

loop_
_atom_type_symbol
_atom_type_description
_atom_type_scat_dispersion_real
_atom_type_scat_dispersion_imag
_atom_type_scat_source
C C 0.0033 0.0016 'International Tables Vol C Tables 4.2.6.8 and 6.1.1.4'
N N 0.0061 0.0033 'International Tables Vol C Tables 4.2.6.8 and 6.1.1.4'
O O 0.0106 0.0060 'International Tables Vol C Tables 4.2.6.8 and 6.1.1.4'
F F 0.0171 0.0103 'International Tables Vol C Tables 4.2.6.8 and 6.1.1.4'
P P 0.1023 0.0942 'International Tables Vol C Tables 4.2.6.8 and 6.1.1.4'
Re Re -1.0185 7.2310 'International Tables Vol C Tables 4.2.6.8 and 6.1.1.4'
H H 0.0000 0.0000 'International Tables Vol C Tables 4.2.6.8 and 6.1.1.4'

loop_
_geom_angle_atom_site_label_1
_geom_angle_atom_site_label_2
_geom_angle_atom_site_label_3
_geom_angle
_geom_angle_site_symmetry_3
C2 Re1 C1 88.57(13) .
C2 Re1 N1 95.29(12) .
C1 Re1 N1 175.71(11) .
C2 Re1 N2 170.05(12) .
C1 Re1 N2 101.15(12) .
N1 Re1 N2 75.08(11) .
C2 Re1 P1 87.46(9) .
C1 Re1 P1 90.81(9) .
N1 Re1 P1 87.49(7) .
N2 Re1 P1 94.51(7) .
C2 Re1 P2 89.54(9) 2
C1 Re1 P2 95.31(9) 2
N1 Re1 P2 86.62(7) 2
N2 Re1 P2 87.40(7) 2
P1 Re1 P2 173.12(3) 2
C19 P1 C37 102.18(14) .
C19 P1 C13 102.47(16) .
C37 P1 C13 102.32(15) .
C19 P1 Re1 121.35(10) .
C37 P1 Re1 113.07(10) .
C13 P1 Re1 113.16(10) .
C31 P2 C25 102.61(14) .
C31 P2 C40 100.32(15) .
C25 P2 C40 105.27(14) .
C31 P2 Re1 123.60(11) 2
C25 P2 Re1 111.03(10) 2
C40 P2 Re1 112.10(9) 2
O1 C1 Re1 177.7(3) .
O2 C2 Re1 175.9(3) .
C3 N1 C7 118.6(3) .
C3 N1 Re1 123.7(2) .
C7 N1 Re1 117.6(2) .
C12 N2 C8 118.2(3) .
C12 N2 Re1 124.9(2) .
C8 N2 Re1 116.8(2) .
N1 C3 C4 122.4(4) .
N1 C3 H3 118.8 .
C4 C3 H3 118.8 .
C3 C4 C5 118.7(4) .
C3 C4 H4 120.7 .
C5 C4 H4 120.7 .
C6 C5 C4 119.7(4) .
C6 C5 H5 120.1 .
C4 C5 H5 120.1 .
C5 C6 C7 119.4(4) .
C5 C6 H6 120.3 .
C7 C6 H6 120.3 .
N1 C7 C6 121.1(4) .
N1 C7 C8 115.3(3) .
C6 C7 C8 123.6(4) .
N2 C8 C9 120.9(4) .
N2 C8 C7 115.2(3) .
C9 C8 C7 123.9(4) .
C10 C9 C8 120.3(4) .
C10 C9 H9 119.9 .
C8 C9 H9 119.9 .
C9 C10 C11 118.7(4) .
C9 C10 H10 120.7 .
C11 C10 H10 120.7 .
C12 C11 C10 118.6(4) .
C12 C11 H11 120.7 .
C10 C11 H11 120.7 .
N2 C12 C11 123.2(4) .
N2 C12 H12 118.4 .
C11 C12 H12 118.4 .
C18 C13 C14 118.6(3) .
C18 C13 P1 118.9(3) .
C14 C13 P1 122.2(3) .
C15 C14 C13 120.2(4) .
C15 C14 H14 119.9 .
C13 C14 H14 119.9 .
C16 C15 C14 120.7(4) .
C16 C15 H15 119.7 .
C14 C15 H15 119.7 .
C15 C16 C17 120.0(4) .
C15 C16 H16 120.0 .
C17 C16 H16 120.0 .
C16 C17 C18 120.3(4) .
C16 C17 H17 119.9 .
C18 C17 H17 119.9 .
C13 C18 C17 120.3(4) .
C13 C18 H18 119.9 .
C17 C18 H18 119.9 .
C24 C19 C20 118.9(3) .
C24 C19 P1 122.1(2) .
C20 C19 P1 119.0(3) .
C21 C20 C19 119.6(3) .
C21 C20 H20 120.2 .
C19 C20 H20 120.2 .
C22 C21 C20 121.4(3) .
C22 C21 H21 119.3 .
C20 C21 H21 119.3 .
C21 C22 C23 119.4(3) .
C21 C22 H22 120.3 .
C23 C22 H22 120.3 .
C22 C23 C24 119.9(3) .
C22 C23 H23 120.0 .
C24 C23 H23 120.0 .
C19 C24 C23 120.8(3) .
C19 C24 H24 119.6 .
C23 C24 H24 119.6 .
C26 C25 C30 119.6(3) .
C26 C25 P2 121.0(2) .
C30 C25 P2 118.8(3) .
C25 C26 C27 120.4(3) .
C25 C26 H26 119.8 .
C27 C26 H26 119.8 .
C28 C27 C26 119.9(4) .
C28 C27 H27 120.1 .
C26 C27 H27 120.1 .
C27 C28 C29 120.2(3) .
C27 C28 H28 119.9 .
C29 C28 H28 119.9 .
C28 C29 C30 119.9(3) .
C28 C29 H29 120.1 .
C30 C29 H29 120.1 .
C25 C30 C29 120.0(4) .
C25 C30 H30 120.0 .
C29 C30 H30 120.0 .
C32 C31 C36 119.0(3) .
C32 C31 P2 121.8(2) .
C36 C31 P2 118.6(3) .
C31 C32 C33 120.3(3) .
C31 C32 H32 119.8 .
C33 C32 H32 119.8 .
C34 C33 C32 120.2(4) .
C34 C33 H33 119.9 .
C32 C33 H33 119.9 .
C35 C34 C33 119.8(3) .
C35 C34 H34 120.1 .
C33 C34 H34 120.1 .
C34 C35 C36 120.6(3) .
C34 C35 H35 119.7 .
C36 C35 H35 119.7 .
C35 C36 C31 120.0(3) .
C35 C36 H36 120.0 .
C31 C36 H36 120.0 .
C38 C37 P1 114.3(2) .
C38 C37 H37A 108.7 .
P1 C37 H37A 108.7 .
C38 C37 H37B 108.7 .
P1 C37 H37B 108.7 .
H37A C37 H37B 107.6 .
C39 C38 C37 109.5(3) .
C39 C38 H38A 109.8 .
C37 C38 H38A 109.8 .
C39 C38 H38B 109.8 .
C37 C38 H38B 109.8 .
H38A C38 H38B 108.2 .
C38 C39 C40 114.4(3) .
C38 C39 H39A 108.7 .
C40 C39 H39A 108.7 .
C38 C39 H39B 108.7 .
C40 C39 H39B 108.7 .
H39A C39 H39B 107.6 .
C39 C40 P2 110.2(2) .
C39 C40 H40A 109.6 .
P2 C40 H40A 109.6 .
C39 C40 H40B 109.6 .
P2 C40 H40B 109.6 .
H40A C40 H40B 108.1 .
F03 P03 F02 178.7(2) .
F03 P03 F01 91.74(19) .
F02 P03 F01 89.44(18) .
F03 P03 F06 89.1(2) .
F02 P03 F06 91.54(18) .
F01 P03 F06 90.6(2) .
F03 P03 F04 90.40(17) .
F02 P03 F04 88.96(18) .
F01 P03 F04 89.3(2) .
F06 P03 F04 179.46(19) .
F03 P03 F05 89.14(19) .
F02 P03 F05 89.67(19) .
F01 P03 F05 178.84(19) .
F06 P03 F05 90.2(2) .
F04 P03 F05 90.0(2) .
N3 C42 C41 179.3(5) .

loop_
_geom_bond_atom_site_label_1
_geom_bond_atom_site_label_2
_geom_bond_distance
_geom_bond_site_symmetry_2
Re1 C2 1.903(3) .
Re1 C1 1.924(3) .
Re1 N1 2.163(3) .
Re1 N2 2.171(3) .
Re1 P1 2.4346(7) .
Re1 P2 2.4474(7) 2
P1 C19 1.826(3) .
P1 C37 1.835(3) .
P1 C13 1.837(3) .
P2 C31 1.828(3) .
P2 C25 1.831(3) .
P2 C40 1.834(3) .
P2 Re1 2.4474(7) 2
C1 O1 1.149(4) .
C2 O2 1.151(4) .
N1 C3 1.344(5) .
N1 C7 1.355(4) .
N2 C12 1.345(5) .
N2 C8 1.373(4) .
C3 C4 1.379(5) .
C3 H3 0.9500 .
C4 C5 1.391(7) .
C4 H4 0.9500 .
C5 C6 1.354(7) .
C5 H5 0.9500 .
C6 C7 1.403(5) .
C6 H6 0.9500 .
C7 C8 1.478(5) .
C8 C9 1.391(5) .
C9 C10 1.376(7) .
C9 H9 0.9500 .
C10 C11 1.403(7) .
C10 H10 0.9500 .
C11 C12 1.379(5) .
C11 H11 0.9500 .
C12 H12 0.9500 .
C13 C18 1.388(5) .
C13 C14 1.393(5) .
C14 C15 1.391(6) .
C14 H14 0.9500 .
C15 C16 1.364(6) .
C15 H15 0.9500 .
C16 C17 1.371(7) .
C16 H16 0.9500 .
C17 C18 1.395(5) .
C17 H17 0.9500 .
C18 H18 0.9500 .
C19 C24 1.387(5) .
C19 C20 1.409(4) .
C20 C21 1.383(5) .
C20 H20 0.9500 .
C21 C22 1.377(5) .
C21 H21 0.9500 .
C22 C23 1.391(5) .
C22 H22 0.9500 .
C23 C24 1.393(5) .
C23 H23 0.9500 .
C24 H24 0.9500 .
C25 C26 1.382(5) .
C25 C30 1.398(5) .
C26 C27 1.406(4) .
C26 H26 0.9500 .
C27 C28 1.383(6) .
C27 H27 0.9500 .
C28 C29 1.386(6) .
C28 H28 0.9500 .
C29 C30 1.405(5) .
C29 H29 0.9500 .
C30 H30 0.9500 .
C31 C32 1.388(5) .
C31 C36 1.408(4) .
C32 C33 1.395(5) .
C32 H32 0.9500 .
C33 C34 1.389(6) .
C33 H33 0.9500 .
C34 C35 1.379(6) .
C34 H34 0.9500 .
C35 C36 1.390(5) .
C35 H35 0.9500 .
C36 H36 0.9500 .
C37 C38 1.537(4) .
C37 H37A 0.9900 .
C37 H37B 0.9900 .
C38 C39 1.532(4) .
C38 H38A 0.9900 .
C38 H38B 0.9900 .
C39 C40 1.536(4) .
C39 H39A 0.9900 .
C39 H39B 0.9900 .
C40 H40A 0.9900 .
C40 H40B 0.9900 .
P03 F03 1.577(3) .
P03 F02 1.577(3) .
P03 F01 1.581(3) .
P03 F06 1.583(3) .
P03 F04 1.583(3) .
P03 F05 1.589(3) .
C41 C42 1.462(7) .
C42 N3 1.135(6) .
